data_1517957
loop_
_publ_author_name
'Liu, Xiangyu'
'Su, Zhiyong'
'Ji, Wenxin'
'Chen, Sanping'
'Wei, Qing'
'Xie, Gang'
'Yang, Xuwu'
'Gao, Shengli'

_publ_section_title
;
 Structure, Physicochemical Properties, and Density Functional Theory
 Calculation of High-Energy-Density Materials Constructed with
 Intermolecular Interaction: Nitro Group Charge Determines Sensitivity
;
_journal_name_full 'The Journal of Physical Chemistry C'
_journal_page_first 141007164223007
_journal_paper_doi 10.1021/jp5062418
_journal_year 2014
_chemical_formula_sum 'C9 H8 N6 O6'
_chemical_formula_weight 296.21
_chemical_name_systematic
; 
 ? 
;
_space_group_IT_number 15
_symmetry_cell_setting monoclinic
_symmetry_space_group_name_Hall '-C 2yc'
_symmetry_space_group_name_H-M 'C 1 2/c 1'
_atom_sites_solution_hydrogens geom
_atom_sites_solution_primary direct
_atom_sites_solution_secondary difmap
_audit_creation_method SHELXL-97
_cell_angle_alpha 90.00
_cell_angle_beta 101.387(2)
_cell_angle_gamma 90.00
_cell_formula_units_Z 8
_cell_length_a 18.581(3)
_cell_length_b 4.9297(8)
_cell_length_c 26.800(4)
_cell_measurement_reflns_used 2105
_cell_measurement_temperature 296(2)
_cell_measurement_theta_max 26.89
_cell_measurement_theta_min 2.46
_cell_volume 2406.5(7)
_computing_structure_refinement 'SHELXL-97 (Sheldrick, 1997)'
_computing_structure_solution 'SHELXS-97 (Sheldrick, 1990)'
_diffrn_ambient_temperature 296(2)
_diffrn_measured_fraction_theta_full 0.979
_diffrn_measured_fraction_theta_max 0.979
_diffrn_measurement_device_type 'Bruker APEX-II CCD'
_diffrn_measurement_method '\f and \w scans'
_diffrn_radiation_monochromator graphite
_diffrn_radiation_source 'fine-focus sealed tube'
_diffrn_radiation_type MoK\a
_diffrn_radiation_wavelength 0.71073
_diffrn_reflns_av_R_equivalents 0.0244
_diffrn_reflns_av_sigmaI/netI 0.0307
_diffrn_reflns_limit_h_max 23
_diffrn_reflns_limit_h_min -23
_diffrn_reflns_limit_k_max 4
_diffrn_reflns_limit_k_min -6
_diffrn_reflns_limit_l_max 27
_diffrn_reflns_limit_l_min -32
_diffrn_reflns_number 6409
_diffrn_reflns_theta_full 27.02
_diffrn_reflns_theta_max 27.02
_diffrn_reflns_theta_min 2.46
_exptl_absorpt_coefficient_mu 0.140
_exptl_absorpt_correction_T_max 0.967
_exptl_absorpt_correction_T_min 0.948
_exptl_absorpt_correction_type multi-scan
_exptl_absorpt_process_details sadabs
_exptl_crystal_colour colorless
_exptl_crystal_density_diffrn 1.635
_exptl_crystal_density_method 'not measured'
_exptl_crystal_description block
_exptl_crystal_F_000 1216
_exptl_crystal_size_max 0.38
_exptl_crystal_size_mid 0.35
_exptl_crystal_size_min 0.24
_refine_diff_density_max 0.443
_refine_diff_density_min -0.542
_refine_diff_density_rms 0.062
_refine_ls_extinction_method none
_refine_ls_goodness_of_fit_ref 1.087
_refine_ls_hydrogen_treatment mixed
_refine_ls_matrix_type full
_refine_ls_number_parameters 198
_refine_ls_number_reflns 2583
_refine_ls_number_restraints 1
_refine_ls_restrained_S_all 1.092
_refine_ls_R_factor_all 0.0586
_refine_ls_R_factor_gt 0.0480
_refine_ls_shift/su_max 0.007
_refine_ls_shift/su_mean 0.002
_refine_ls_structure_factor_coef Fsqd
_refine_ls_weighting_details 'calc w=1/[\s^2^(Fo^2^)+(0.0758P)^2^+0.8556P] where P=(Fo^2^+2Fc^2^)/3'
_refine_ls_weighting_scheme calc
_refine_ls_wR_factor_gt 0.1306
_refine_ls_wR_factor_ref 0.1384
_reflns_number_gt 2078
_reflns_number_total 2583
_reflns_threshold_expression >2sigma(I)
_cod_data_source_file 1-996906.cif
_cod_data_source_block xb7458_0m
_cod_depositor_comments
;
The following automatic conversions were performed:

'_symmetry_cell_setting' value 'Monoclinic' changed to 'monoclinic'
according to
/home/saulius/struct/COD-crude-data--automatic-downloads/rss-feeds/ACS/lib/dictionaries/cif_core.dic
dictionary named 'cif_core.dic' version 2.4.2 from 2011-04-26.

Automatic conversion script
Id: cif_fix_values 2827 2014-09-09 07:05:25Z andrius 
;
_cod_original_cell_volume 2406.6(7)
_cod_original_sg_symbol_H-M 'C2/c  '
_cod_database_code 1517957

loop_
_symmetry_equiv_pos_as_xyz
'x, y, z'
'-x, y, -z+1/2'
'x+1/2, y+1/2, z'
'-x+1/2, y+1/2, -z+1/2'
'-x, -y, -z'
'x, -y, z-1/2'
'-x+1/2, -y+1/2, -z'
'x+1/2, -y+1/2, z-1/2'

loop_
_atom_site_label
_atom_site_type_symbol
_atom_site_fract_x
_atom_site_fract_y
_atom_site_fract_z
_atom_site_U_iso_or_equiv
_atom_site_adp_type
_atom_site_occupancy
_atom_site_symmetry_multiplicity
_atom_site_calc_flag
_atom_site_refinement_flags
O5 O 0.92324(8) 1.1058(3) 0.51634(5) 0.0465(4) Uani 1 1 d .
O6 O 0.96145(8) 1.3923(3) 0.46226(5) 0.0444(4) Uani 1 1 d D
O1 O 0.74172(8) 0.4176(3) 0.45171(6) 0.0486(4) Uani 1 1 d .
C3 C 0.88021(9) 1.1139(3) 0.37787(6) 0.0312(4) Uani 1 1 d .
H3 H 0.9106 1.2528 0.3709 0.037 Uiso 1 1 calc R
N5 N 0.73923(8) 0.4828(3) 0.40734(6) 0.0366(4) Uani 1 1 d .
C4 C 0.87707(9) 1.0459(3) 0.42797(6) 0.0302(4) Uani 1 1 d .
N6 N 0.84115(9) 1.0384(4) 0.28539(6) 0.0422(4) Uani 1 1 d .
N4 N 0.37627(10) 1.1221(4) 0.57981(6) 0.0410(4) Uani 1 1 d .
C2 C 0.83675(9) 0.9691(4) 0.33855(6) 0.0315(4) Uani 1 1 d .
N3 N 0.42459(8) 1.0164(3) 0.62275(5) 0.0322(4) Uani 1 1 d .
C7 C 0.92401(9) 1.1884(4) 0.47324(7) 0.0333(4) Uani 1 1 d .
O2 O 0.69955(9) 0.3741(3) 0.37086(6) 0.0553(4) Uani 1 1 d .
C6 C 0.78772(9) 0.7048(3) 0.39661(6) 0.0306(4) Uani 1 1 d .
O4 O 0.87251(10) 1.2468(4) 0.27786(6) 0.0653(5) Uani 1 1 d .
C5 C 0.83002(9) 0.8409(4) 0.43742(6) 0.0309(4) Uani 1 1 d .
H5 H 0.8270 0.7958 0.4706 0.037 Uiso 1 1 calc R
C1 C 0.79028(9) 0.7623(4) 0.34649(6) 0.0319(4) Uani 1 1 d .
H1 H 0.7622 0.6667 0.3196 0.038 Uiso 1 1 calc R
N1 N 0.47430(9) 0.9450(4) 0.70110(6) 0.0441(4) Uani 1 1 d .
O3 O 0.81206(10) 0.8839(3) 0.25172(5) 0.0613(5) Uani 1 1 d .
C9 C 0.42588(11) 1.0915(4) 0.67097(7) 0.0408(5) Uani 1 1 d .
H9 H 0.3969 1.2262 0.6812 0.049 Uiso 1 1 calc R
C8 C 0.47466(10) 0.8141(4) 0.62538(7) 0.0407(5) Uani 1 1 d .
H8 H 0.4851 0.7227 0.5973 0.049 Uiso 1 1 calc R
H6 H 0.9853 1.3636 0.4366 0.049 Uiso 1 1 d RD
N2 N 0.50609(10) 0.7648(4) 0.67225(6) 0.0479(4) Uani 1 1 d .
H10 H 0.3547(18) 0.989(7) 0.5593(13) 0.096(11) Uiso 1 1 d .
H11 H 0.4003(14) 1.231(5) 0.5640(9) 0.060(7) Uiso 1 1 d .

loop_
_atom_site_aniso_label
_atom_site_aniso_U_11
_atom_site_aniso_U_22
_atom_site_aniso_U_33
_atom_site_aniso_U_23
_atom_site_aniso_U_13
_atom_site_aniso_U_12
O5 0.0541(8) 0.0596(9) 0.0242(7) -0.0038(6) 0.0037(6) -0.0121(7)
O6 0.0521(8) 0.0463(8) 0.0322(7) -0.0010(6) 0.0019(6) -0.0135(6)
O1 0.0537(9) 0.0490(9) 0.0450(9) 0.0137(6) 0.0141(7) -0.0031(7)
C3 0.0313(9) 0.0325(9) 0.0296(9) 0.0019(7) 0.0053(7) 0.0000(7)
N5 0.0362(8) 0.0341(8) 0.0405(9) 0.0005(7) 0.0100(7) 0.0012(7)
C4 0.0300(8) 0.0333(9) 0.0262(9) -0.0015(7) 0.0032(7) 0.0045(7)
N6 0.0480(10) 0.0515(10) 0.0259(8) 0.0058(7) 0.0047(7) 0.0029(8)
N4 0.0429(9) 0.0470(10) 0.0308(9) 0.0079(7) 0.0013(7) 0.0043(8)
C2 0.0349(9) 0.0378(9) 0.0214(8) 0.0021(7) 0.0043(7) 0.0047(7)
N3 0.0332(7) 0.0385(8) 0.0242(7) 0.0005(6) 0.0039(6) -0.0005(6)
C7 0.0324(9) 0.0384(10) 0.0279(9) -0.0046(7) 0.0030(7) 0.0005(7)
O2 0.0580(9) 0.0551(9) 0.0513(9) -0.0114(7) 0.0074(7) -0.0242(8)
C6 0.0306(8) 0.0306(9) 0.0306(9) 0.0009(7) 0.0063(7) 0.0016(7)
O4 0.0850(12) 0.0698(11) 0.0422(9) 0.0162(8) 0.0153(8) -0.0212(9)
C5 0.0330(9) 0.0364(9) 0.0233(8) 0.0015(7) 0.0055(7) 0.0026(7)
C1 0.0324(9) 0.0340(9) 0.0269(9) -0.0034(7) 0.0004(7) 0.0008(7)
N1 0.0450(9) 0.0612(11) 0.0254(8) -0.0017(7) 0.0049(7) 0.0017(8)
O3 0.0854(12) 0.0711(11) 0.0235(7) -0.0044(7) 0.0013(7) -0.0069(9)
C9 0.0440(10) 0.0511(12) 0.0279(9) -0.0048(8) 0.0087(8) 0.0038(9)
C8 0.0440(10) 0.0504(11) 0.0264(9) -0.0041(8) 0.0037(8) 0.0083(9)
N2 0.0507(10) 0.0599(11) 0.0312(9) 0.0005(8) 0.0031(7) 0.0117(8)

loop_
_atom_type_symbol
_atom_type_description
_atom_type_scat_dispersion_real
_atom_type_scat_dispersion_imag
_atom_type_scat_source
C C 0.0033 0.0016 'International Tables Vol C Tables 4.2.6.8 and 6.1.1.4'
H H 0.0000 0.0000 'International Tables Vol C Tables 4.2.6.8 and 6.1.1.4'
N N 0.0061 0.0033 'International Tables Vol C Tables 4.2.6.8 and 6.1.1.4'
O O 0.0106 0.0060 'International Tables Vol C Tables 4.2.6.8 and 6.1.1.4'

loop_
_geom_angle_atom_site_label_1
_geom_angle_atom_site_label_2
_geom_angle_atom_site_label_3
_geom_angle
C7 O6 H6 114.9
C2 C3 C4 118.49(16)
C2 C3 H3 120.8
C4 C3 H3 120.8
O1 N5 O2 124.17(17)
O1 N5 C6 118.35(15)
O2 N5 C6 117.48(15)
C5 C4 C3 119.75(16)
C5 C4 C7 118.21(15)
C3 C4 C7 122.04(16)
O4 N6 O3 124.05(17)
O4 N6 C2 118.21(16)
O3 N6 C2 117.74(17)
N3 N4 H10 111(2)
N3 N4 H11 108.8(17)
H10 N4 H11 111(3)
C1 C2 C3 123.35(15)
C1 C2 N6 118.25(15)
C3 C2 N6 118.40(16)
C9 N3 C8 105.75(15)
C9 N3 N4 124.87(16)
C8 N3 N4 129.27(15)
O5 C7 O6 125.48(16)
O5 C7 C4 119.12(16)
O6 C7 C4 115.40(15)
C1 C6 C5 122.94(16)
C1 C6 N5 118.62(15)
C5 C6 N5 118.42(15)
C6 C5 C4 119.10(15)
C6 C5 H5 120.5
C4 C5 H5 120.5
C2 C1 C6 116.35(16)
C2 C1 H1 121.8
C6 C1 H1 121.8
C9 N1 N2 109.15(15)
N1 C9 N3 108.87(17)
N1 C9 H9 125.6
N3 C9 H9 125.6
N2 C8 N3 111.14(16)
N2 C8 H8 124.4
N3 C8 H8 124.4
C8 N2 N1 105.08(16)

loop_
_geom_bond_atom_site_label_1
_geom_bond_atom_site_label_2
_geom_bond_distance
O5 C7 1.228(2)
O6 C7 1.289(2)
O6 H6 0.8985
O1 N5 1.224(2)
C3 C2 1.391(2)
C3 C4 1.396(2)
C3 H3 0.9300
N5 O2 1.226(2)
N5 C6 1.481(2)
C4 C5 1.392(2)
C4 C7 1.519(2)
N6 O4 1.218(2)
N6 O3 1.222(2)
N6 C2 1.483(2)
N4 N3 1.412(2)
N4 H10 0.90(4)
N4 H11 0.86(3)
C2 C1 1.379(2)
N3 C9 1.340(2)
N3 C8 1.356(2)
C6 C1 1.383(2)
C6 C5 1.387(2)
C5 H5 0.9300
C1 H1 0.9300
N1 C9 1.302(3)
N1 N2 1.384(2)
C9 H9 0.9300
C8 N2 1.299(2)
C8 H8 0.9300

loop_
_geom_hbond_atom_site_label_D
_geom_hbond_atom_site_label_H
_geom_hbond_atom_site_label_A
_geom_hbond_distance_DH
_geom_hbond_distance_HA
_geom_hbond_distance_DA
_geom_hbond_angle_DHA
_geom_hbond_site_symmetry_A
N4 H11 O5 0.86(3) 2.33(3) 3.151(2) 159(2) 3_455
O6 H6 N4 0.90 2.70 3.422(2) 138.7 7_676
O6 H6 N3 0.90 2.60 3.432(2) 155.1 7_676
